data_1541971
loop_
_publ_author_name
'Habenschuss, A.'
'Spedding, F.H.'

_publ_section_title
;
 Di-mue-chloro-bis(heptaaqualanthanum(III)) tetrachloride ((H2 O)7 La Cl2
 La (H2 O)7) Cl4
;
_journal_name_full 'Crystal Structure Communications'
_journal_page_first 511
_journal_page_last 516
_journal_volume 8
_journal_year 1979
_chemical_formula_sum 'Cl3 H14 La O7'
_chemical_name_systematic 'La Cl3 (H2 O)7'
_space_group_IT_number 2
_symmetry_space_group_name_Hall '-P 1'
_symmetry_space_group_name_H-M 'P -1'
_cell_angle_alpha 107.81
_cell_angle_beta 98.63
_cell_angle_gamma 71.52
_cell_formula_units_Z 2
_cell_length_a 8.282
_cell_length_b 9.237
_cell_length_c 8.058
_cell_volume 555.674
_citation_journal_id_ASTM CSCMCS
_cod_data_source_file Habenschuss_CSCMCS_1979_1374.cif
_cod_data_source_block H14Cl3La1O7
_cod_original_formula_sum 'H14 Cl3 La1 O7'
_cod_database_code 1541971

loop_
_symmetry_equiv_pos_as_xyz
x,y,z
-x,-y,-z

loop_
_atom_site_label
_atom_site_type_symbol
_atom_site_fract_x
_atom_site_fract_y
_atom_site_fract_z
_atom_site_occupancy
_atom_site_U_iso_or_equiv
O4 O-2 0.6097 0.6187 0.2797 1 0.0
O1 O-2 0.9267 0.1787 0.4678 1 0.0
O7 O-2 0.4893 0.199 0.0444 1 0.0
O6 O-2 0.7292 0.3476 -0.0156 1 0.0
O2 O-2 0.5823 0.1593 0.418 1 0.0
O3 O-2 0.9676 0.3891 0.2813 1 0.0
La1 La+3 0.6882 0.326 0.2834 1 0.0
O5 O-2 0.8457 0.0513 0.1081 1 0.0
Cl3 Cl-1 0.8885 0.7178 0.1543 1 0.0
Cl2 Cl-1 0.7197 0.9769 0.7067 1 0.0
Cl1 Cl-1 0.6757 0.5114 0.6499 1 0.0
